data_4086634
loop_
_publ_author_name
'Wei, Yun'
'Wang, Shaowu'
'Zhu, Xiancui'
'Zhou, Shuangliu'
'Mu, Xiaolong'
'Huang, Zeming'
'Hong, Dongjing'

_publ_section_title
;
 Aluminum Complexes Bearing N-Protected 2-Amino- or 2-Imino-Functionalized
 Pyrrolyl Ligands: Synthesis, Structure, and Catalysis for Preparation of
 Pyrrolyl-End-Functionalized Polyesters
;
_journal_issue 16
_journal_name_full Organometallics
_journal_page_first 2621
_journal_paper_doi 10.1021/acs.organomet.6b00327
_journal_volume 35
_journal_year 2016
_chemical_formula_sum 'C52 H70 Al2 N4'
_chemical_formula_weight 805.08
_chemical_name_systematic
; 
 ? 
;
_space_group_IT_number 14
_symmetry_cell_setting monoclinic
_symmetry_space_group_name_Hall '-P 2ybc'
_symmetry_space_group_name_H-M 'P 1 21/c 1'
_atom_sites_solution_hydrogens geom
_atom_sites_solution_primary direct
_atom_sites_solution_secondary difmap
_audit_creation_method SHELXL-97
_cell_angle_alpha 90.00
_cell_angle_beta 93.3490(10)
_cell_angle_gamma 90.00
_cell_formula_units_Z 2
_cell_length_a 12.2339(11)
_cell_length_b 14.4323(13)
_cell_length_c 13.9216(12)
_cell_measurement_reflns_used 4695
_cell_measurement_temperature 293(2)
_cell_measurement_theta_max 24.05
_cell_measurement_theta_min 2.58
_cell_volume 2453.8(4)
_computing_cell_refinement 'Bruker SMART'
_computing_data_collection 'Bruker SMART'
_computing_data_reduction 'Bruker SAINT'
_computing_molecular_graphics 'Bruker SHELXTL'
_computing_publication_material 'Bruker SHELXTL'
_computing_structure_refinement 'SHELXL-97 (Sheldrick, 1997)'
_computing_structure_solution 'SHELXS-97 (Sheldrick, 1990)'
_diffrn_ambient_temperature 293(2)
_diffrn_measured_fraction_theta_full 0.997
_diffrn_measured_fraction_theta_max 0.997
_diffrn_measurement_device_type 'CCD area detector'
_diffrn_measurement_method 'phi and omega scans'
_diffrn_radiation_monochromator graphite
_diffrn_radiation_source 'fine-focus sealed tube'
_diffrn_radiation_type MoK\a
_diffrn_radiation_wavelength 0.71073
_diffrn_reflns_av_R_equivalents 0.0459
_diffrn_reflns_av_sigmaI/netI 0.0473
_diffrn_reflns_limit_h_max 15
_diffrn_reflns_limit_h_min -15
_diffrn_reflns_limit_k_max 18
_diffrn_reflns_limit_k_min -16
_diffrn_reflns_limit_l_max 17
_diffrn_reflns_limit_l_min -18
_diffrn_reflns_number 20648
_diffrn_reflns_theta_full 27.45
_diffrn_reflns_theta_max 27.45
_diffrn_reflns_theta_min 1.67
_exptl_absorpt_coefficient_mu 0.096
_exptl_absorpt_correction_T_max 0.9905
_exptl_absorpt_correction_T_min 0.9867
_exptl_absorpt_correction_type multi-scan
_exptl_crystal_colour colorless
_exptl_crystal_density_diffrn 1.090
_exptl_crystal_density_method 'not measured'
_exptl_crystal_description block
_exptl_crystal_F_000 872
_exptl_crystal_size_max 0.14
_exptl_crystal_size_mid 0.12
_exptl_crystal_size_min 0.10
_refine_diff_density_max 0.349
_refine_diff_density_min -0.208
_refine_diff_density_rms 0.045
_refine_ls_extinction_method none
_refine_ls_goodness_of_fit_ref 1.017
_refine_ls_hydrogen_treatment mixed
_refine_ls_matrix_type full
_refine_ls_number_parameters 256
_refine_ls_number_reflns 5581
_refine_ls_number_restraints 0
_refine_ls_restrained_S_all 1.017
_refine_ls_R_factor_all 0.1067
_refine_ls_R_factor_gt 0.0601
_refine_ls_shift/su_max 0.002
_refine_ls_shift/su_mean 0.000
_refine_ls_structure_factor_coef Fsqd
_refine_ls_weighting_details 'calc w=1/[\s^2^(Fo^2^)+(0.0924P)^2^+0.7453P] where P=(Fo^2^+2Fc^2^)/3'
_refine_ls_weighting_scheme calc
_refine_ls_wR_factor_gt 0.1613
_refine_ls_wR_factor_ref 0.1889
_reflns_number_gt 3453
_reflns_number_total 5581
_reflns_threshold_expression >2sigma(I)
_cod_data_source_file om6b00327_si_002.cif
_cod_data_source_block 150123b1_0m
_cod_depositor_comments
;
The following automatic conversions were performed:

'_symmetry_cell_setting' value 'Monoclinic' changed to 'monoclinic'
according to
/usr/data/users/saulius/crontab/automatic-downloads/rss-feeds/ACS/lib/dictionaries/cif_core.dic
dictionary named 'cif_core.dic' version 2.4.2 from 2011-04-26.

Automatic conversion script
Id: cif_fix_values 4268 2015-11-12 08:31:59Z antanas 

 Adding full bibliography for 4086630--4086636.cif.
;
_cod_original_sg_symbol_H-M P2(1)/c
_cod_database_code 4086634

loop_
_symmetry_equiv_pos_as_xyz
'x, y, z'
'-x, y+1/2, -z+1/2'
'-x, -y, -z'
'x, -y-1/2, z-1/2'

loop_
_atom_site_label
_atom_site_type_symbol
_atom_site_fract_x
_atom_site_fract_y
_atom_site_fract_z
_atom_site_U_iso_or_equiv
_atom_site_adp_type
_atom_site_occupancy
_atom_site_symmetry_multiplicity
_atom_site_calc_flag
_atom_site_refinement_flags
C21 C 0.8138(5) 0.1984(3) 0.0416(2) 0.146(2) Uani 1 1 d G
H21 H 0.8403 0.2578 0.0315 0.175 Uiso 1 1 calc R
C22 C 0.8862(3) 0.1260(4) 0.0627(2) 0.141(2) Uani 1 1 d G
H22 H 0.9613 0.1370 0.0666 0.169 Uiso 1 1 calc R
C23 C 0.8466(4) 0.0373(3) 0.0777(3) 0.142(2) Uani 1 1 d G
H23 H 0.8951 -0.0111 0.0918 0.170 Uiso 1 1 calc R
C24 C 0.7344(5) 0.0209(3) 0.0718(3) 0.149(2) Uani 1 1 d G
H24 H 0.7079 -0.0385 0.0819 0.178 Uiso 1 1 calc R
C25 C 0.6619(2) 0.0932(4) 0.0507(2) 0.140(2) Uani 1 1 d G
H25 H 0.5869 0.0823 0.0468 0.168 Uiso 1 1 calc R
C26 C 0.7016(4) 0.1820(3) 0.0357(2) 0.135(2) Uani 1 1 d G
H26 H 0.6531 0.2304 0.0216 0.162 Uiso 1 1 calc R
Al1 Al 0.57783(5) 1.01576(4) 0.56699(5) 0.0356(2) Uani 1 1 d .
C1 C 0.5707(2) 1.08316(18) 0.68805(18) 0.0524(6) Uani 1 1 d .
H1A H 0.6450 1.0990 0.7104 0.063 Uiso 1 1 calc R
H1B H 0.5323 1.1409 0.6745 0.063 Uiso 1 1 calc R
C2 C 0.77987(17) 0.90193(16) 0.54459(17) 0.0437(6) Uani 1 1 d .
C3 C 0.85871(19) 0.91993(18) 0.62099(19) 0.0522(6) Uani 1 1 d .
C4 C 0.9323(2) 0.8502(2) 0.6485(2) 0.0701(8) Uani 1 1 d .
H4 H 0.9837 0.8609 0.6992 0.084 Uiso 1 1 calc R
C5 C 0.9309(3) 0.7660(2) 0.6027(3) 0.0800(10) Uani 1 1 d .
H5 H 0.9807 0.7202 0.6227 0.096 Uiso 1 1 calc R
C6 C 0.8562(2) 0.7494(2) 0.5277(3) 0.0695(8) Uani 1 1 d .
H6 H 0.8562 0.6922 0.4969 0.083 Uiso 1 1 calc R
C7 C 0.78092(19) 0.81567(17) 0.4970(2) 0.0520(6) Uani 1 1 d .
C8 C 0.8665(2) 1.0124(2) 0.6705(2) 0.0641(8) Uani 1 1 d .
H8 H 0.8072 1.0511 0.6422 0.077 Uiso 1 1 calc R
C9 C 0.8497(4) 1.0044(3) 0.7780(3) 0.1042(13) Uani 1 1 d .
H9A H 0.7800 0.9762 0.7871 0.156 Uiso 1 1 calc R
H9B H 0.8516 1.0650 0.8064 0.156 Uiso 1 1 calc R
H9C H 0.9068 0.9670 0.8081 0.156 Uiso 1 1 calc R
C10 C 0.9746(3) 1.0614(3) 0.6524(4) 0.1086(14) Uani 1 1 d .
H10A H 1.0345 1.0265 0.6817 0.163 Uiso 1 1 calc R
H10B H 0.9742 1.1224 0.6799 0.163 Uiso 1 1 calc R
H10C H 0.9827 1.0659 0.5844 0.163 Uiso 1 1 calc R
C11 C 0.7010(2) 0.79362(19) 0.4117(2) 0.0605(7) Uani 1 1 d .
H11 H 0.6458 0.8428 0.4071 0.073 Uiso 1 1 calc R
C12 C 0.7595(3) 0.7923(3) 0.3177(3) 0.0875(10) Uani 1 1 d .
H12A H 0.7915 0.8519 0.3073 0.131 Uiso 1 1 calc R
H12B H 0.7078 0.7781 0.2652 0.131 Uiso 1 1 calc R
H12C H 0.8160 0.7460 0.3214 0.131 Uiso 1 1 calc R
C13 C 0.6417(3) 0.7014(2) 0.4224(3) 0.0837(10) Uani 1 1 d .
H13A H 0.6932 0.6515 0.4189 0.126 Uiso 1 1 calc R
H13B H 0.5858 0.6951 0.3715 0.126 Uiso 1 1 calc R
H13C H 0.6090 0.6997 0.4833 0.126 Uiso 1 1 calc R
C14 C 0.73523(19) 1.02478(17) 0.43277(17) 0.0458(6) Uani 1 1 d .
H14A H 0.7492 0.9835 0.3799 0.055 Uiso 1 1 calc R
H14B H 0.8016 1.0594 0.4496 0.055 Uiso 1 1 calc R
C15 C 0.64431(18) 1.08906(15) 0.40451(16) 0.0388(5) Uani 1 1 d .
C16 C 0.54014(17) 1.08776(14) 0.44107(16) 0.0364(5) Uani 1 1 d .
C17 C 0.48548(19) 1.16651(15) 0.39598(17) 0.0451(6) Uani 1 1 d .
H17 H 0.4142 1.1854 0.4051 0.054 Uiso 1 1 calc R
C18 C 0.5555(2) 1.20788(18) 0.33832(19) 0.0550(7) Uani 1 1 d .
H18 H 0.5399 1.2597 0.3002 0.066 Uiso 1 1 calc R
C19 C 0.7512(2) 1.1890(2) 0.2975(2) 0.0720(9) Uani 1 1 d .
H19A H 0.8077 1.2053 0.3453 0.108 Uiso 1 1 calc R
H19B H 0.7350 1.2414 0.2566 0.108 Uiso 1 1 calc R
H19C H 0.7756 1.1383 0.2596 0.108 Uiso 1 1 calc R
C20 C 0.5168(4) 1.0361(3) 0.7700(2) 0.1035(14) Uani 1 1 d .
H20A H 0.4411 1.0247 0.7517 0.155 Uiso 1 1 calc R
H20B H 0.5221 1.0754 0.8257 0.155 Uiso 1 1 calc R
H20C H 0.5530 0.9783 0.7846 0.155 Uiso 1 1 calc R
N1 N 0.70246(14) 0.97180(12) 0.51520(13) 0.0395(4) Uani 1 1 d .
N2 N 0.65293(16) 1.16173(14) 0.34478(14) 0.0476(5) Uani 1 1 d .

loop_
_atom_site_aniso_label
_atom_site_aniso_U_11
_atom_site_aniso_U_22
_atom_site_aniso_U_33
_atom_site_aniso_U_23
_atom_site_aniso_U_13
_atom_site_aniso_U_12
C21 0.198(6) 0.156(5) 0.086(3) 0.047(3) 0.022(4) -0.031(5)
C22 0.095(3) 0.234(7) 0.094(3) 0.031(4) 0.015(3) -0.019(4)
C23 0.112(4) 0.184(6) 0.130(4) -0.030(4) 0.015(4) 0.043(4)
C24 0.168(6) 0.144(5) 0.134(5) -0.041(4) 0.009(4) -0.021(5)
C25 0.095(3) 0.206(7) 0.118(4) -0.004(4) -0.017(3) 0.006(4)
C26 0.141(5) 0.176(6) 0.087(3) 0.045(3) 0.001(3) 0.041(4)
Al1 0.0355(3) 0.0336(3) 0.0376(4) -0.0018(3) 0.0022(3) -0.0005(3)
C1 0.0500(14) 0.0551(15) 0.0520(15) -0.0141(12) 0.0022(11) -0.0014(12)
C2 0.0318(11) 0.0454(13) 0.0544(14) 0.0074(11) 0.0069(10) 0.0042(10)
C3 0.0357(12) 0.0626(16) 0.0583(16) 0.0054(13) 0.0031(11) 0.0051(11)
C4 0.0470(15) 0.088(2) 0.074(2) 0.0126(17) -0.0053(14) 0.0139(15)
C5 0.0607(18) 0.072(2) 0.107(3) 0.020(2) 0.0042(18) 0.0309(16)
C6 0.0542(16) 0.0545(17) 0.100(2) -0.0008(16) 0.0063(16) 0.0154(13)
C7 0.0413(13) 0.0453(14) 0.0702(17) 0.0007(12) 0.0093(12) 0.0074(11)
C8 0.0436(14) 0.081(2) 0.0663(18) -0.0097(15) -0.0068(13) -0.0011(14)
C9 0.111(3) 0.133(3) 0.067(2) -0.019(2) -0.003(2) 0.019(3)
C10 0.064(2) 0.102(3) 0.159(4) -0.035(3) 0.007(2) -0.024(2)
C11 0.0523(15) 0.0516(15) 0.0777(19) -0.0157(14) 0.0044(14) 0.0044(12)
C12 0.098(3) 0.081(2) 0.085(2) -0.0226(19) 0.016(2) -0.003(2)
C13 0.080(2) 0.0615(19) 0.110(3) -0.0259(19) 0.0105(19) -0.0095(17)
C14 0.0406(12) 0.0482(14) 0.0497(14) 0.0005(11) 0.0112(10) -0.0010(10)
C15 0.0423(12) 0.0347(11) 0.0397(12) 0.0013(9) 0.0042(9) -0.0036(9)
C16 0.0369(11) 0.0307(11) 0.0422(12) 0.0011(9) 0.0065(9) 0.0002(9)
C17 0.0456(13) 0.0374(12) 0.0524(14) 0.0085(11) 0.0034(11) 0.0015(10)
C18 0.0617(16) 0.0448(14) 0.0583(16) 0.0169(12) -0.0002(13) 0.0003(12)
C19 0.0654(18) 0.082(2) 0.071(2) 0.0255(17) 0.0250(15) -0.0081(16)
C20 0.166(4) 0.099(3) 0.0488(19) -0.0178(18) 0.031(2) -0.038(3)
N1 0.0363(9) 0.0373(10) 0.0451(11) 0.0044(8) 0.0039(8) 0.0027(8)
N2 0.0491(12) 0.0459(11) 0.0486(12) 0.0097(9) 0.0097(9) -0.0047(9)

loop_
_atom_type_symbol
_atom_type_description
_atom_type_scat_dispersion_real
_atom_type_scat_dispersion_imag
_atom_type_scat_source
C C 0.0033 0.0016 'International Tables Vol C Tables 4.2.6.8 and 6.1.1.4'
H H 0.0000 0.0000 'International Tables Vol C Tables 4.2.6.8 and 6.1.1.4'
N N 0.0061 0.0033 'International Tables Vol C Tables 4.2.6.8 and 6.1.1.4'
Al Al 0.0645 0.0514 'International Tables Vol C Tables 4.2.6.8 and 6.1.1.4'

loop_
_geom_angle_atom_site_label_1
_geom_angle_atom_site_label_2
_geom_angle_atom_site_label_3
_geom_angle
_geom_angle_site_symmetry_1
_geom_angle_site_symmetry_3
C22 C21 C26 120.0 . .
C22 C21 H21 120.0 . .
C26 C21 H21 120.0 . .
C23 C22 C21 120.0 . .
C23 C22 H22 120.0 . .
C21 C22 H22 120.0 . .
C22 C23 C24 120.0 . .
C22 C23 H23 120.0 . .
C24 C23 H23 120.0 . .
C25 C24 C23 120.0 . .
C25 C24 H24 120.0 . .
C23 C24 H24 120.0 . .
C24 C25 C26 120.0 . .
C24 C25 H25 120.0 . .
C26 C25 H25 120.0 . .
C25 C26 C21 120.0 . .
C25 C26 H26 120.0 . .
C21 C26 H26 120.0 . .
N1 Al1 C1 126.22(10) . .
N1 Al1 C16 89.42(8) . .
C1 Al1 C16 117.57(11) . .
N1 Al1 C16 108.69(9) . 3_676
C1 Al1 C16 109.83(10) . 3_676
C16 Al1 C16 101.31(8) . 3_676
N1 Al1 Al1 104.20(7) . 3_676
C1 Al1 Al1 129.22(9) . 3_676
C16 Al1 Al1 50.81(6) . 3_676
C16 Al1 Al1 50.50(6) 3_676 3_676
C20 C1 Al1 118.1(2) . .
C20 C1 H1A 107.8 . .
Al1 C1 H1A 107.8 . .
C20 C1 H1B 107.8 . .
Al1 C1 H1B 107.8 . .
H1A C1 H1B 107.1 . .
C7 C2 C3 119.3(2) . .
C7 C2 N1 120.9(2) . .
C3 C2 N1 119.8(2) . .
C4 C3 C2 118.4(3) . .
C4 C3 C8 119.6(2) . .
C2 C3 C8 121.9(2) . .
C5 C4 C3 121.5(3) . .
C5 C4 H4 119.2 . .
C3 C4 H4 119.2 . .
C6 C5 C4 120.0(3) . .
C6 C5 H5 120.0 . .
C4 C5 H5 120.0 . .
C5 C6 C7 121.3(3) . .
C5 C6 H6 119.3 . .
C7 C6 H6 119.3 . .
C6 C7 C2 119.4(3) . .
C6 C7 C11 118.8(3) . .
C2 C7 C11 121.7(2) . .
C3 C8 C9 112.0(3) . .
C3 C8 C10 111.5(3) . .
C9 C8 C10 111.3(3) . .
C3 C8 H8 107.3 . .
C9 C8 H8 107.3 . .
C10 C8 H8 107.3 . .
C8 C9 H9A 109.5 . .
C8 C9 H9B 109.5 . .
H9A C9 H9B 109.5 . .
C8 C9 H9C 109.5 . .
H9A C9 H9C 109.5 . .
H9B C9 H9C 109.5 . .
C8 C10 H10A 109.5 . .
C8 C10 H10B 109.5 . .
H10A C10 H10B 109.5 . .
C8 C10 H10C 109.5 . .
H10A C10 H10C 109.5 . .
H10B C10 H10C 109.5 . .
C13 C11 C7 113.1(3) . .
C13 C11 C12 108.7(3) . .
C7 C11 C12 111.0(2) . .
C13 C11 H11 108.0 . .
C7 C11 H11 108.0 . .
C12 C11 H11 108.0 . .
C11 C12 H12A 109.5 . .
C11 C12 H12B 109.5 . .
H12A C12 H12B 109.5 . .
C11 C12 H12C 109.5 . .
H12A C12 H12C 109.5 . .
H12B C12 H12C 109.5 . .
C11 C13 H13A 109.5 . .
C11 C13 H13B 109.5 . .
H13A C13 H13B 109.5 . .
C11 C13 H13C 109.5 . .
H13A C13 H13C 109.5 . .
H13B C13 H13C 109.5 . .
N1 C14 C15 107.51(18) . .
N1 C14 H14A 110.2 . .
C15 C14 H14A 110.2 . .
N1 C14 H14B 110.2 . .
C15 C14 H14B 110.2 . .
H14A C14 H14B 108.5 . .
N2 C15 C16 109.93(19) . .
N2 C15 C14 124.5(2) . .
C16 C15 C14 125.42(19) . .
C15 C16 C17 103.87(19) . .
C15 C16 Al1 98.77(14) . .
C17 C16 Al1 147.08(17) . .
C15 C16 Al1 129.42(16) . 3_676
C17 C16 Al1 103.90(14) . 3_676
Al1 C16 Al1 78.69(8) . 3_676
C18 C17 C16 108.3(2) . .
C18 C17 H17 125.9 . .
C16 C17 H17 125.9 . .
C17 C18 N2 109.2(2) . .
C17 C18 H18 125.4 . .
N2 C18 H18 125.4 . .
N2 C19 H19A 109.5 . .
N2 C19 H19B 109.5 . .
H19A C19 H19B 109.5 . .
N2 C19 H19C 109.5 . .
H19A C19 H19C 109.5 . .
H19B C19 H19C 109.5 . .
C1 C20 H20A 109.5 . .
C1 C20 H20B 109.5 . .
H20A C20 H20B 109.5 . .
C1 C20 H20C 109.5 . .
H20A C20 H20C 109.5 . .
H20B C20 H20C 109.5 . .
C2 N1 C14 112.88(18) . .
C2 N1 Al1 133.13(15) . .
C14 N1 Al1 113.66(14) . .
C15 N2 C18 108.76(19) . .
C15 N2 C19 125.8(2) . .
C18 N2 C19 125.4(2) . .

loop_
_geom_bond_atom_site_label_1
_geom_bond_atom_site_label_2
_geom_bond_distance
_geom_bond_site_symmetry_2
C21 C22 1.3900 .
C21 C26 1.3900 .
C21 H21 0.9300 .
C22 C23 1.3900 .
C22 H22 0.9300 .
C23 C24 1.3900 .
C23 H23 0.9300 .
C24 C25 1.3900 .
C24 H24 0.9300 .
C25 C26 1.3900 .
C25 H25 0.9300 .
C26 H26 0.9300 .
Al1 N1 1.8374(19) .
Al1 C1 1.952(2) .
Al1 C16 2.067(2) .
Al1 C16 2.076(2) 3_676
Al1 Al1 2.6263(13) 3_676
C1 C20 1.512(4) .
C1 H1A 0.9700 .
C1 H1B 0.9700 .
C2 C7 1.411(3) .
C2 C3 1.417(3) .
C2 N1 1.427(3) .
C3 C4 1.389(4) .
C3 C8 1.502(4) .
C4 C5 1.373(4) .
C4 H4 0.9300 .
C5 C6 1.367(5) .
C5 H5 0.9300 .
C6 C7 1.379(4) .
C6 H6 0.9300 .
C7 C11 1.527(4) .
C8 C9 1.527(5) .
C8 C10 1.533(4) .
C8 H8 0.9800 .
C9 H9A 0.9600 .
C9 H9B 0.9600 .
C9 H9C 0.9600 .
C10 H10A 0.9600 .
C10 H10B 0.9600 .
C10 H10C 0.9600 .
C11 C13 1.527(4) .
C11 C12 1.529(4) .
C11 H11 0.9800 .
C12 H12A 0.9600 .
C12 H12B 0.9600 .
C12 H12C 0.9600 .
C13 H13A 0.9600 .
C13 H13B 0.9600 .
C13 H13C 0.9600 .
C14 N1 1.455(3) .
C14 C15 1.484(3) .
C14 H14A 0.9700 .
C14 H14B 0.9700 .
C15 N2 1.346(3) .
C15 C16 1.400(3) .
C16 C17 1.444(3) .
C16 Al1 2.076(2) 3_676
C17 C18 1.347(3) .
C17 H17 0.9300 .
C18 N2 1.363(3) .
C18 H18 0.9300 .
C19 N2 1.458(3) .
C19 H19A 0.9600 .
C19 H19B 0.9600 .
C19 H19C 0.9600 .
C20 H20A 0.9600 .
C20 H20B 0.9600 .
C20 H20C 0.9600 .
